data_7114159
loop_
_publ_author_name
'Barclay, Tosha M.'
'Hicks, Robin G.'
'Lemaire, Martin T.'
'Thompson, Laurence K.'
'Xu, Zhiqiang'

_publ_section_title
;
 Synthesis and coordination chemistry of a water-soluble verdazyl radical.
 structures and magnetic properties of M(H2O)2(vdCO2)2??2H2O (M = Co, Ni;
 vdCO2 = 1,5-dimethyl-6-oxo-verdazyl-3-carboxylate)
;
_journal_issue 16
_journal_name_full 'Chemical Communications'
_journal_page_first 1688
_journal_paper_doi 10.1039/b204851e
_journal_year 2002
_chemical_formula_sum 'C10 H20 Co N8 O10'
_chemical_formula_weight 471.27
_chemical_name_systematic
; 
? 
;
_space_group_IT_number 2
_symmetry_space_group_name_Hall '-P 1'
_symmetry_space_group_name_H-M 'P -1'
_atom_sites_solution_hydrogens geom
_atom_sites_solution_primary direct
_atom_sites_solution_secondary difmap
_audit_creation_method SHELXL-97
_cell_angle_alpha 84.802(3)
_cell_angle_beta 83.613(3)
_cell_angle_gamma 79.995(3)
_cell_formula_units_Z 2
_cell_length_a 9.1698(16)
_cell_length_b 9.6053(17)
_cell_length_c 10.5113(18)
_cell_measurement_temperature 293(2)
_cell_volume 903.7(3)
_computing_structure_refinement 'SHELXL-97 (Sheldrick, 1997)'
_computing_structure_solution 'SHELXS-97 (Sheldrick, 1990)'
_diffrn_ambient_temperature 293(2)
_diffrn_measured_fraction_theta_full 0.995
_diffrn_measured_fraction_theta_max 0.995
_diffrn_radiation_monochromator graphite
_diffrn_radiation_source 'fine-focus sealed tube'
_diffrn_radiation_type MoK\a
_diffrn_radiation_wavelength 0.71073
_diffrn_reflns_av_R_equivalents 0.0141
_diffrn_reflns_av_sigmaI/netI 0.0178
_diffrn_reflns_limit_h_max 10
_diffrn_reflns_limit_h_min -9
_diffrn_reflns_limit_k_max 11
_diffrn_reflns_limit_k_min -11
_diffrn_reflns_limit_l_max 12
_diffrn_reflns_limit_l_min -12
_diffrn_reflns_number 6874
_diffrn_reflns_theta_full 25.00
_diffrn_reflns_theta_max 25.00
_diffrn_reflns_theta_min 1.95
_exptl_absorpt_coefficient_mu 1.022
_exptl_crystal_density_diffrn 1.732
_exptl_crystal_density_method 'not measured'
_exptl_crystal_F_000 486
_refine_diff_density_max 0.331
_refine_diff_density_min -0.286
_refine_diff_density_rms 0.060
_refine_ls_extinction_method none
_refine_ls_goodness_of_fit_ref 1.116
_refine_ls_hydrogen_treatment mixed
_refine_ls_matrix_type full
_refine_ls_number_parameters 262
_refine_ls_number_reflns 3168
_refine_ls_number_restraints 0
_refine_ls_restrained_S_all 1.116
_refine_ls_R_factor_all 0.0377
_refine_ls_R_factor_gt 0.0306
_refine_ls_shift/su_max 0.001
_refine_ls_shift/su_mean 0.000
_refine_ls_structure_factor_coef Fsqd
_refine_ls_weighting_details 'calc w=1/[\s^2^(Fo^2^)+(0.0529P)^2^+0.2441P] where P=(Fo^2^+2Fc^2^)/3'
_refine_ls_weighting_scheme calc
_refine_ls_wR_factor_gt 0.0914
_refine_ls_wR_factor_ref 0.0955
_reflns_number_gt 2600
_reflns_number_total 3168
_reflns_threshold_expression >2sigma(I)
_cod_data_source_file b204851e.txt
_cod_data_source_block rhml863a
_cod_database_code 7114159

loop_
_symmetry_equiv_pos_as_xyz
'x, y, z'
'-x, -y, -z'

loop_
_atom_site_label
_atom_site_type_symbol
_atom_site_fract_x
_atom_site_fract_y
_atom_site_fract_z
_atom_site_U_iso_or_equiv
_atom_site_adp_type
_atom_site_occupancy
_atom_site_symmetry_multiplicity
_atom_site_calc_flag
_atom_site_refinement_flags
Co1 Co 0.75048(3) 0.62765(3) 0.87169(3) 0.03458(13) Uani 1 1 d .
O1 O 0.7562(2) 0.77932(18) 0.72347(16) 0.0517(5) Uani 1 1 d .
HO1A H 0.7697 0.8669 0.7289 0.078 Uiso 1 1 d R
HO1B H 0.7411 0.7720 0.6432 0.078 Uiso 1 1 d R
O2 O 0.74677(18) 0.47453(17) 1.02701(15) 0.0429(4) Uani 1 1 d .
HO2A H 0.7178 0.3966 1.0290 0.064 Uiso 1 1 d R
HO2B H 0.8059 0.4610 1.0807 0.064 Uiso 1 1 d R
O3 O 0.97618(18) 0.56283(18) 0.83779(15) 0.0431(4) Uani 1 1 d .
O4 O 1.1566(2) 0.4368(2) 0.7193(2) 0.0647(6) Uani 1 1 d .
O5 O 0.6054(2) 0.2828(2) 0.52579(18) 0.0542(5) Uani 1 1 d .
O6 O 0.52541(18) 0.68275(18) 0.91007(16) 0.0430(4) Uani 1 1 d .
O7 O 0.34102(18) 0.7952(2) 1.03439(18) 0.0562(5) Uani 1 1 d .
O8 O 0.88670(19) 0.9680(2) 1.22506(17) 0.0502(5) Uani 1 1 d .
O9 O 0.8011(2) 1.0438(2) 0.75216(19) 0.0559(5) Uani 1 1 d .
HO9A H 0.8853 1.0568 0.7595 0.084 Uiso 1 1 d R
HO9B H 0.7429 1.0782 0.8183 0.084 Uiso 1 1 d R
O10 O 0.7018(2) 0.7235(3) 0.49142(19) 0.0698(6) Uani 1 1 d .
HOB H 0.7621 0.6669 0.4420 0.105 Uiso 1 1 d R
HOA H 0.6039 0.7067 0.4784 0.105 Uiso 1 1 d R
N1 N 0.7674(2) 0.47017(19) 0.73086(17) 0.0339(4) Uani 1 1 d .
N2 N 0.9563(2) 0.3424(2) 0.5928(2) 0.0446(5) Uani 1 1 d .
N3 N 0.8476(2) 0.2958(2) 0.5381(2) 0.0454(5) Uani 1 1 d .
N4 N 0.6634(2) 0.4186(2) 0.67326(18) 0.0367(4) Uani 1 1 d .
N5 N 0.7284(2) 0.78630(19) 1.01298(17) 0.0327(4) Uani 1 1 d .
N6 N 0.5378(2) 0.9040(2) 1.15590(18) 0.0399(5) Uani 1 1 d .
N7 N 0.6456(2) 0.9492(2) 1.21353(18) 0.0401(5) Uani 1 1 d .
N8 N 0.8305(2) 0.8419(2) 1.06886(18) 0.0349(4) Uani 1 1 d .
C1 C 1.0247(3) 0.4800(3) 0.7510(2) 0.0402(5) Uani 1 1 d .
C2 C 0.9073(3) 0.4270(2) 0.6854(2) 0.0343(5) Uani 1 1 d .
C3 C 0.8973(3) 0.1980(4) 0.4379(3) 0.0710(9) Uani 1 1 d .
H3A H 1.0037 0.1858 0.4219 0.106 Uiso 1 1 calc R
H3B H 0.8533 0.2357 0.3607 0.106 Uiso 1 1 calc R
H3C H 0.8676 0.1081 0.4652 0.106 Uiso 1 1 calc R
C4 C 0.6982(3) 0.3294(3) 0.5760(2) 0.0397(5) Uani 1 1 d .
C5 C 0.5077(3) 0.4638(3) 0.7176(3) 0.0474(6) Uani 1 1 d .
H5A H 0.5010 0.5230 0.7876 0.071 Uiso 1 1 calc R
H5B H 0.4623 0.3821 0.7460 0.071 Uiso 1 1 calc R
H5C H 0.4572 0.5161 0.6486 0.071 Uiso 1 1 calc R
C6 C 0.4735(3) 0.7640(2) 0.9968(2) 0.0367(5) Uani 1 1 d .
C7 C 0.5878(2) 0.8242(2) 1.0601(2) 0.0326(5) Uani 1 1 d .
C8 C 0.5929(3) 1.0351(3) 1.3225(3) 0.0561(7) Uani 1 1 d .
H8A H 0.4867 1.0433 1.3384 0.084 Uiso 1 1 calc R
H8B H 0.6192 1.1277 1.3035 0.084 Uiso 1 1 calc R
H8C H 0.6382 0.9906 1.3972 0.084 Uiso 1 1 calc R
C9 C 0.7946(3) 0.9227(2) 1.1734(2) 0.0363(5) Uani 1 1 d .
C10 C 0.9853(3) 0.8039(3) 1.0189(3) 0.0456(6) Uani 1 1 d .
H10A H 0.9913 0.7482 0.9465 0.068 Uiso 1 1 calc R
H10B H 1.0403 0.7499 1.0845 0.068 Uiso 1 1 calc R
H10C H 1.0264 0.8885 0.9926 0.068 Uiso 1 1 calc R

loop_
_atom_site_aniso_label
_atom_site_aniso_U_11
_atom_site_aniso_U_22
_atom_site_aniso_U_33
_atom_site_aniso_U_23
_atom_site_aniso_U_13
_atom_site_aniso_U_12
Co1 0.02793(19) 0.0405(2) 0.0381(2) -0.01422(13) -0.00351(13) -0.00727(13)
O1 0.0683(13) 0.0491(10) 0.0422(9) -0.0072(8) -0.0106(9) -0.0167(9)
O2 0.0403(10) 0.0465(9) 0.0461(9) -0.0050(7) -0.0113(7) -0.0134(8)
O3 0.0326(9) 0.0564(10) 0.0455(9) -0.0217(8) -0.0048(7) -0.0122(8)
O4 0.0265(10) 0.0864(15) 0.0864(15) -0.0414(12) -0.0042(9) -0.0064(9)
O5 0.0416(11) 0.0731(13) 0.0564(11) -0.0315(10) -0.0079(8) -0.0171(9)
O6 0.0307(9) 0.0498(10) 0.0533(10) -0.0228(8) -0.0090(7) -0.0067(7)
O7 0.0252(10) 0.0843(14) 0.0644(12) -0.0319(10) 0.0005(8) -0.0128(9)
O8 0.0353(10) 0.0640(11) 0.0585(11) -0.0287(9) -0.0071(8) -0.0139(8)
O9 0.0410(11) 0.0626(12) 0.0673(12) -0.0214(10) 0.0039(9) -0.0143(9)
O10 0.0442(12) 0.1130(18) 0.0547(12) -0.0364(12) -0.0024(9) -0.0061(11)
N1 0.0274(10) 0.0391(10) 0.0383(10) -0.0116(8) -0.0063(8) -0.0074(8)
N2 0.0340(11) 0.0522(12) 0.0512(12) -0.0201(10) -0.0002(9) -0.0109(9)
N3 0.0368(12) 0.0556(13) 0.0486(12) -0.0255(10) 0.0036(9) -0.0140(10)
N4 0.0277(10) 0.0454(11) 0.0409(10) -0.0157(9) -0.0046(8) -0.0094(8)
N5 0.0276(10) 0.0366(10) 0.0368(10) -0.0116(8) -0.0041(8) -0.0079(8)
N6 0.0295(10) 0.0505(12) 0.0421(11) -0.0149(9) -0.0026(8) -0.0078(9)
N7 0.0324(11) 0.0503(12) 0.0404(11) -0.0192(9) -0.0033(8) -0.0071(9)
N8 0.0253(10) 0.0399(10) 0.0434(11) -0.0160(8) -0.0039(8) -0.0091(8)
C1 0.0276(13) 0.0498(14) 0.0454(13) -0.0107(11) -0.0055(10) -0.0078(10)
C2 0.0292(12) 0.0380(12) 0.0375(12) -0.0102(10) -0.0028(9) -0.0070(9)
C3 0.0545(19) 0.089(2) 0.077(2) -0.0560(18) 0.0151(15) -0.0210(17)
C4 0.0364(14) 0.0471(13) 0.0394(12) -0.0119(10) -0.0042(10) -0.0122(11)
C5 0.0307(13) 0.0600(16) 0.0552(15) -0.0241(13) -0.0029(11) -0.0080(11)
C6 0.0295(13) 0.0420(12) 0.0406(12) -0.0078(10) -0.0038(10) -0.0090(10)
C7 0.0279(12) 0.0364(11) 0.0350(11) -0.0079(9) -0.0020(9) -0.0075(9)
C8 0.0462(16) 0.0741(19) 0.0502(15) -0.0339(14) -0.0023(12) -0.0022(14)
C9 0.0324(13) 0.0386(12) 0.0402(12) -0.0097(10) -0.0047(10) -0.0078(10)
C10 0.0280(13) 0.0550(15) 0.0574(15) -0.0253(12) 0.0010(11) -0.0093(11)

loop_
_atom_type_symbol
_atom_type_description
_atom_type_scat_dispersion_real
_atom_type_scat_dispersion_imag
_atom_type_scat_source
C C 0.0033 0.0016 'International Tables Vol C Tables 4.2.6.8 and 6.1.1.4'
H H 0.0000 0.0000 'International Tables Vol C Tables 4.2.6.8 and 6.1.1.4'
N N 0.0061 0.0033 'International Tables Vol C Tables 4.2.6.8 and 6.1.1.4'
O O 0.0106 0.0060 'International Tables Vol C Tables 4.2.6.8 and 6.1.1.4'
Co Co 0.3494 0.9721 'International Tables Vol C Tables 4.2.6.8 and 6.1.1.4'

loop_
_geom_angle_atom_site_label_1
_geom_angle_atom_site_label_2
_geom_angle_atom_site_label_3
_geom_angle
O1 Co1 O6 92.00(7)
O1 Co1 O3 90.61(7)
O6 Co1 O3 177.22(6)
O1 Co1 O2 178.62(6)
O6 Co1 O2 88.36(7)
O3 Co1 O2 89.06(7)
O1 Co1 N1 88.47(7)
O6 Co1 N1 102.17(7)
O3 Co1 N1 76.94(7)
O2 Co1 N1 92.76(7)
O1 Co1 N5 91.50(7)
O6 Co1 N5 76.63(7)
O3 Co1 N5 104.27(6)
O2 Co1 N5 87.28(7)
N1 Co1 N5 178.79(6)
C1 O3 Co1 119.06(15)
C6 O6 Co1 120.01(14)
C2 N1 N4 114.84(18)
C2 N1 Co1 112.03(14)
N4 N1 Co1 132.81(14)
C2 N2 N3 114.5(2)
N2 N3 C4 124.3(2)
N2 N3 C3 116.3(2)
C4 N3 C3 119.4(2)
N1 N4 C4 123.50(18)
N1 N4 C5 117.46(18)
C4 N4 C5 119.03(19)
C7 N5 N8 115.14(18)
C7 N5 Co1 112.01(14)
N8 N5 Co1 132.52(14)
C7 N6 N7 114.60(19)
N6 N7 C9 124.50(19)
N6 N7 C8 115.66(19)
C9 N7 C8 119.8(2)
N5 N8 C9 123.40(18)
N5 N8 C10 116.70(18)
C9 N8 C10 119.76(19)
O4 C1 O3 125.3(2)
O4 C1 C2 118.9(2)
O3 C1 C2 115.8(2)
N2 C2 N1 128.0(2)
N2 C2 C1 116.5(2)
N1 C2 C1 115.51(19)
O5 C4 N4 123.3(2)
O5 C4 N3 121.8(2)
N4 C4 N3 114.9(2)
O7 C6 O6 125.3(2)
O7 C6 C7 119.2(2)
O6 C6 C7 115.49(19)
N6 C7 N5 127.7(2)
N6 C7 C6 117.0(2)
N5 C7 C6 115.28(19)
O8 C9 N7 122.5(2)
O8 C9 N8 123.0(2)
N7 C9 N8 114.46(19)

loop_
_geom_bond_atom_site_label_1
_geom_bond_atom_site_label_2
_geom_bond_distance
Co1 O1 2.0371(17)
Co1 O6 2.0436(16)
Co1 O3 2.0558(17)
Co1 O2 2.0975(16)
Co1 N1 2.1855(18)
Co1 N5 2.1920(18)
O3 C1 1.258(3)
O4 C1 1.228(3)
O5 C4 1.216(3)
O6 C6 1.253(3)
O7 C6 1.229(3)
O8 C9 1.212(3)
N1 C2 1.327(3)
N1 N4 1.367(3)
N2 C2 1.315(3)
N2 N3 1.362(3)
N3 C4 1.374(3)
N3 C3 1.457(3)
N4 C4 1.368(3)
N4 C5 1.454(3)
N5 C7 1.329(3)
N5 N8 1.364(3)
N6 C7 1.314(3)
N6 N7 1.365(3)
N7 C9 1.372(3)
N7 C8 1.462(3)
N8 C9 1.379(3)
N8 C10 1.454(3)
C1 C2 1.520(3)
C6 C7 1.520(3)
